data_1540671
loop_
_publ_author_name
'Rabiee Kenaree, Amir'
'Sauv\'e, Ethan R'
'Ragogna, Paul J.'
'Gilroy, Joe B.'

_publ_section_title
;
 Group 6 metal pentacarbonyl complexes of air-stable primary, secondary,
 and tertiary ferrocenylethylphosphines.
;
_journal_issue 7
_journal_name_full 'Dalton transactions (Cambridge, England : 2003)'
_journal_page_first 2859
_journal_page_last 2867
_journal_paper_doi 10.1039/c5dt03961d
_journal_volume 45
_journal_year 2016
_chemical_formula_sum 'C29 H27 Fe2 O5 P W'
_chemical_formula_weight 782.02
_space_group_crystal_system monoclinic
_space_group_IT_number 14
_space_group_name_Hall '-P 2ybc'
_space_group_name_H-M_alt 'P 1 21/c 1'
_symmetry_space_group_name_Hall '-P 2ybc'
_symmetry_space_group_name_H-M 'P 1 21/c 1'
_atom_sites_solution_hydrogens geom
_atom_sites_solution_primary dual
_atom_sites_solution_secondary difmap
_audit_creation_method SHELXL-2014/7
_audit_update_record
;
2015-11-17 deposited with the CCDC.
2015-11-26 downloaded from the CCDC.
;
_cell_angle_alpha 90
_cell_angle_beta 109.260(5)
_cell_angle_gamma 90
_cell_formula_units_Z 4
_cell_length_a 17.504(2)
_cell_length_b 12.9315(14)
_cell_length_c 12.708(2)
_cell_measurement_reflns_used 9530
_cell_measurement_temperature 110
_cell_measurement_theta_max 32.48
_cell_measurement_theta_min 3.74
_cell_volume 2715.5(6)
_computing_cell_refinement SAINT
_computing_data_collection Apex2
_computing_data_reduction SAINT
_computing_molecular_graphics NRCVAX
_computing_publication_material cif2tables.py
_computing_structure_refinement SHELXL-2014
_computing_structure_solution SHELXT
_diffrn_ambient_temperature 110
_diffrn_detector 'CCD plate'
_diffrn_detector_type 'Bruker Apex2'
_diffrn_measured_fraction_theta_full 0.996
_diffrn_measured_fraction_theta_max 0.997
_diffrn_measurement_device '\k-geometry diffractometer'
_diffrn_measurement_device_type 'Bruker Kappa Axis Apex2'
_diffrn_measurement_method 'phi and omega scans'
_diffrn_radiation_type MoK\a
_diffrn_radiation_wavelength 0.71073
_diffrn_reflns_av_unetI/netI 0.0634
_diffrn_reflns_laue_measured_fraction_full 0.996
_diffrn_reflns_laue_measured_fraction_max 0.997
_diffrn_reflns_limit_h_max 27
_diffrn_reflns_limit_h_min -29
_diffrn_reflns_limit_k_max 21
_diffrn_reflns_limit_k_min 0
_diffrn_reflns_limit_l_max 21
_diffrn_reflns_limit_l_min 0
_diffrn_reflns_number 22013
_diffrn_reflns_point_group_measured_fraction_full 0.996
_diffrn_reflns_point_group_measured_fraction_max 0.997
_diffrn_reflns_theta_full 25.242
_diffrn_reflns_theta_max 36.379
_diffrn_reflns_theta_min 3.744
_diffrn_source 'sealed tube'
_exptl_absorpt_coefficient_mu 5.377
_exptl_absorpt_correction_T_max 0.438257
_exptl_absorpt_correction_T_min 0.296416
_exptl_absorpt_correction_type multi-scan
_exptl_absorpt_process_details TWINABS
_exptl_crystal_colour yellow
_exptl_crystal_density_diffrn 1.913
_exptl_crystal_description Prism
_exptl_crystal_F_000 1528
_exptl_crystal_size_max 0.233
_exptl_crystal_size_mid 0.074
_exptl_crystal_size_min 0.043
_refine_diff_density_max 1.797
_refine_diff_density_min -2.250
_refine_diff_density_rms 0.306
_refine_ls_extinction_method none
_refine_ls_goodness_of_fit_ref 1.019
_refine_ls_hydrogen_treatment constr
_refine_ls_matrix_type full
_refine_ls_number_parameters 344
_refine_ls_number_reflns 22013
_refine_ls_number_restraints 0
_refine_ls_restrained_S_all 1.019
_refine_ls_R_factor_all 0.0684
_refine_ls_R_factor_gt 0.0412
_refine_ls_shift/su_max 0.001
_refine_ls_shift/su_mean 0.000
_refine_ls_structure_factor_coef Fsqd
_refine_ls_weighting_details 'w=1/[\s^2^(Fo^2^)+(0.0610P)^2^] where P=(Fo^2^+2Fc^2^)/3'
_refine_ls_weighting_scheme calc
_refine_ls_wR_factor_gt 0.0971
_refine_ls_wR_factor_ref 0.1115
_reflns_Friedel_coverage 0.000
_reflns_number_gt 16608
_reflns_number_total 22013
_reflns_threshold_expression 'I > 2\s(I)'
_cod_data_source_file c5dt03961d2.cif
_cod_data_source_block b15209
_cod_depositor_comments 'Adding full bibliography for 1540668--1540672.cif.'
_cod_database_code 1540671
_shelx_shelxl_version_number 2014/7
_shelx_space_group_comment
;
The symmetry employed for this shelxl refinement is uniquely defined
by the following loop, which should always be used as a source of
symmetry information in preference to the above space-group names.
They are only intended as comments.
;
_shelx_estimated_absorpt_t_min 0.367
_shelx_estimated_absorpt_t_max 0.802

loop_
_space_group_symop_operation_xyz
'x, y, z'
'-x, y+1/2, -z+1/2'
'-x, -y, -z'
'x, -y-1/2, z-1/2'

loop_
_atom_site_label
_atom_site_type_symbol
_atom_site_fract_x
_atom_site_fract_y
_atom_site_fract_z
_atom_site_U_iso_or_equiv
_atom_site_adp_type
_atom_site_occupancy
_atom_site_site_symmetry_order
_atom_site_calc_flag
_atom_site_refinement_flags_posn
_atom_site_refinement_flags_adp
W1 W 0.49695(2) 0.22074(2) 0.48583(2) 0.01622(4) Uani 1 1 d . .
Fe1 Fe 0.13563(3) 0.08296(4) 0.45918(5) 0.01437(10) Uani 1 1 d . .
Fe2 Fe 0.15198(4) 0.60200(4) 0.50142(5) 0.01700(10) Uani 1 1 d . .
P1 P 0.37316(6) 0.33211(8) 0.41052(9) 0.01682(18) Uani 1 1 d . .
H1P H 0.3703 0.3497 0.3327 0.020 Uiso 1 1 calc R U
C1 C 0.2115(3) 0.0136(3) 0.5993(4) 0.0228(8) Uani 1 1 d . .
H1 H 0.2529 -0.0348 0.6017 0.027 Uiso 1 1 calc R U
C2 C 0.1299(3) -0.0100(3) 0.5861(4) 0.0225(8) Uani 1 1 d . .
H2 H 0.1071 -0.0774 0.5790 0.027 Uiso 1 1 calc R U
C3 C 0.0877(3) 0.0849(3) 0.5853(3) 0.0208(7) Uani 1 1 d . .
H3 H 0.0321 0.0915 0.5774 0.025 Uiso 1 1 calc R U
C4 C 0.1435(3) 0.1673(3) 0.5985(3) 0.0214(8) Uani 1 1 d . .
H4 H 0.1319 0.2388 0.6005 0.026 Uiso 1 1 calc R U
C5 C 0.2204(3) 0.1234(4) 0.6082(3) 0.0222(8) Uani 1 1 d . .
H5 H 0.2691 0.1608 0.6187 0.027 Uiso 1 1 calc R U
C6 C 0.1592(2) 0.0182(3) 0.3271(3) 0.0169(6) Uani 1 1 d . .
H6 H 0.1961 -0.0366 0.3307 0.020 Uiso 1 1 calc R U
C7 C 0.0754(3) 0.0071(3) 0.3145(4) 0.0190(7) Uani 1 1 d . .
H7 H 0.0467 -0.0563 0.3078 0.023 Uiso 1 1 calc R U
C8 C 0.0424(2) 0.1087(3) 0.3139(3) 0.0202(7) Uani 1 1 d . .
H8 H -0.0120 0.1244 0.3069 0.024 Uiso 1 1 calc R U
C9 C 0.1053(2) 0.1817(3) 0.3254(3) 0.0185(7) Uani 1 1 d . .
H9 H 0.1002 0.2548 0.3274 0.022 Uiso 1 1 calc R U
C10 C 0.1780(2) 0.1263(3) 0.3335(3) 0.0159(6) Uani 1 1 d . .
C11 C 0.2597(2) 0.1705(3) 0.3428(3) 0.0178(7) Uani 1 1 d . .
H11A H 0.2642 0.1756 0.2674 0.021 Uiso 1 1 calc R U
H11B H 0.3024 0.1227 0.3872 0.021 Uiso 1 1 calc R U
C12 C 0.2740(2) 0.2771(3) 0.3973(4) 0.0202(7) Uani 1 1 d . .
H12A H 0.2688 0.2720 0.4724 0.024 Uiso 1 1 calc R U
H12B H 0.2313 0.3248 0.3526 0.024 Uiso 1 1 calc R U
C13 C 0.1897(4) 0.7208(4) 0.6121(5) 0.0420(15) Uani 1 1 d . .
H13 H 0.2316 0.7182 0.6823 0.050 Uiso 1 1 calc R U
C14 C 0.1067(4) 0.6993(4) 0.5923(6) 0.0420(15) Uani 1 1 d . .
H14 H 0.0832 0.6794 0.6467 0.050 Uiso 1 1 calc R U
C15 C 0.0654(4) 0.7128(4) 0.4775(6) 0.0421(15) Uani 1 1 d . .
H15 H 0.0089 0.7039 0.4410 0.051 Uiso 1 1 calc R U
C16 C 0.1227(5) 0.7419(4) 0.4261(5) 0.0425(15) Uani 1 1 d . .
H16 H 0.1110 0.7556 0.3489 0.051 Uiso 1 1 calc R U
C17 C 0.1994(4) 0.7472(4) 0.5074(6) 0.0425(16) Uani 1 1 d . .
H17 H 0.2486 0.7650 0.4956 0.051 Uiso 1 1 calc R U
C18 C 0.2237(3) 0.4771(3) 0.5659(3) 0.0199(8) Uani 1 1 d . .
H18 H 0.2681 0.4755 0.6335 0.024 Uiso 1 1 calc R U
C19 C 0.1416(3) 0.4554(3) 0.5543(3) 0.0196(7) Uani 1 1 d . .
H19 H 0.1219 0.4367 0.6130 0.024 Uiso 1 1 calc R U
C20 C 0.0938(3) 0.4662(3) 0.4399(3) 0.0197(7) Uani 1 1 d . .
H20 H 0.0370 0.4561 0.4087 0.024 Uiso 1 1 calc R U
C21 C 0.1472(3) 0.4951(3) 0.3806(4) 0.0179(7) Uani 1 1 d . .
H21 H 0.1319 0.5076 0.3028 0.022 Uiso 1 1 calc R U
C22 C 0.2277(3) 0.5019(3) 0.4584(4) 0.0180(7) Uani 1 1 d . .
C23 C 0.3020(2) 0.5307(3) 0.4288(4) 0.0205(7) Uani 1 1 d . .
H23A H 0.3185 0.6019 0.4551 0.025 Uiso 1 1 calc R U
H23B H 0.2878 0.5304 0.3466 0.025 Uiso 1 1 calc R U
C24 C 0.3750(2) 0.4568(3) 0.4797(4) 0.0214(8) Uani 1 1 d . .
H24A H 0.3793 0.4431 0.5581 0.026 Uiso 1 1 calc R U
H24B H 0.4248 0.4938 0.4810 0.026 Uiso 1 1 calc R U
O1 O 0.5709(2) 0.3696(3) 0.6941(3) 0.0351(8) Uani 1 1 d . .
O2 O 0.4154(2) 0.0865(3) 0.6303(3) 0.0326(8) Uani 1 1 d . .
O3 O 0.6550(2) 0.0854(3) 0.5776(4) 0.0436(10) Uani 1 1 d . .
O4 O 0.4264(2) 0.0679(3) 0.2802(3) 0.0321(8) Uani 1 1 d . .
O5 O 0.5772(2) 0.3465(3) 0.3342(3) 0.0331(8) Uani 1 1 d . .
C25 C 0.5439(3) 0.3180(4) 0.6191(4) 0.0238(8) Uani 1 1 d . .
C26 C 0.4439(3) 0.1350(3) 0.5782(4) 0.0218(8) Uani 1 1 d . .
C27 C 0.5971(3) 0.1350(3) 0.5433(4) 0.0247(8) Uani 1 1 d . .
C28 C 0.4510(3) 0.1222(3) 0.3536(4) 0.0215(7) Uani 1 1 d . .
C29 C 0.5483(3) 0.3032(3) 0.3896(4) 0.0236(8) Uani 1 1 d . .

loop_
_atom_site_aniso_label
_atom_site_aniso_U_11
_atom_site_aniso_U_22
_atom_site_aniso_U_33
_atom_site_aniso_U_23
_atom_site_aniso_U_13
_atom_site_aniso_U_12
W1 0.01369(6) 0.01594(6) 0.01902(7) 0.00033(5) 0.00539(6) 0.00097(5)
Fe1 0.0139(2) 0.0152(2) 0.0135(2) -0.00061(17) 0.00389(18) -0.00019(18)
Fe2 0.0189(3) 0.0133(2) 0.0184(3) -0.00023(18) 0.0055(2) 0.00158(19)
P1 0.0149(4) 0.0164(4) 0.0188(4) 0.0000(3) 0.0050(3) -0.0003(3)
C1 0.023(2) 0.024(2) 0.020(2) 0.0005(14) 0.0047(15) 0.0061(15)
C2 0.029(2) 0.0224(19) 0.0169(19) 0.0008(14) 0.0084(17) 0.0000(15)
C3 0.0222(19) 0.0246(19) 0.0169(17) 0.0001(14) 0.0082(14) 0.0006(15)
C4 0.027(2) 0.0214(18) 0.0161(17) -0.0045(14) 0.0079(15) 0.0003(15)
C5 0.0203(18) 0.028(2) 0.0155(17) -0.0041(14) 0.0016(14) -0.0022(15)
C6 0.0195(16) 0.0173(15) 0.0141(16) -0.0027(12) 0.0060(13) -0.0035(12)
C7 0.0206(16) 0.0221(17) 0.0132(17) -0.0029(12) 0.0041(15) -0.0065(14)
C8 0.0146(15) 0.0237(18) 0.0204(18) 0.0030(14) 0.0032(13) -0.0020(13)
C9 0.0156(15) 0.0184(16) 0.0205(18) 0.0028(13) 0.0048(13) 0.0001(12)
C10 0.0148(14) 0.0173(15) 0.0148(15) -0.0019(12) 0.0039(12) -0.0014(12)
C11 0.0182(16) 0.0151(16) 0.0210(18) -0.0027(13) 0.0078(14) -0.0016(12)
C12 0.0150(14) 0.0170(16) 0.028(2) -0.0043(14) 0.0059(14) -0.0012(13)
C13 0.051(4) 0.019(2) 0.042(3) -0.016(2) -0.005(3) 0.006(2)
C14 0.067(4) 0.018(2) 0.059(4) -0.007(2) 0.044(3) 0.001(2)
C15 0.028(3) 0.020(2) 0.071(5) -0.008(2) 0.006(3) 0.0080(19)
C16 0.079(5) 0.017(2) 0.033(3) 0.0082(19) 0.022(3) 0.010(2)
C17 0.040(3) 0.0154(19) 0.083(5) -0.008(2) 0.036(3) -0.005(2)
C18 0.026(2) 0.0154(16) 0.0151(17) 0.0010(13) 0.0022(14) 0.0039(15)
C19 0.0235(19) 0.0162(17) 0.0195(17) 0.0026(13) 0.0077(15) 0.0021(14)
C20 0.0186(17) 0.0179(17) 0.0221(18) -0.0022(14) 0.0061(14) -0.0010(14)
C21 0.0192(17) 0.0172(17) 0.0158(17) -0.0020(12) 0.0035(14) 0.0005(13)
C22 0.0188(17) 0.0155(17) 0.0180(19) -0.0009(12) 0.0041(15) 0.0019(13)
C23 0.0187(17) 0.0160(16) 0.026(2) 0.0011(14) 0.0065(15) 0.0010(13)
C24 0.0160(16) 0.0192(18) 0.027(2) -0.0026(14) 0.0048(14) -0.0004(13)
O1 0.038(2) 0.039(2) 0.0284(18) -0.0098(15) 0.0121(15) -0.0110(16)
O2 0.0302(18) 0.0372(19) 0.0348(19) 0.0088(15) 0.0166(15) -0.0017(15)
O3 0.0236(17) 0.040(2) 0.065(3) 0.0159(19) 0.0124(18) 0.0133(15)
O4 0.0297(18) 0.0348(19) 0.0342(19) -0.0129(15) 0.0139(15) -0.0061(15)
O5 0.041(2) 0.0327(18) 0.0301(18) 0.0032(14) 0.0174(16) -0.0080(16)
C25 0.021(2) 0.025(2) 0.026(2) -0.0016(16) 0.0081(16) -0.0042(16)
C26 0.0165(17) 0.0249(19) 0.0236(19) 0.0030(15) 0.0058(14) 0.0032(15)
C27 0.0168(16) 0.0246(19) 0.033(2) 0.0018(16) 0.0084(16) -0.0005(14)
C28 0.0188(18) 0.0228(19) 0.0243(19) -0.0016(15) 0.0090(15) -0.0001(15)
C29 0.024(2) 0.0216(19) 0.023(2) -0.0031(15) 0.0058(16) -0.0017(15)

loop_
_atom_type_symbol
_atom_type_description
_atom_type_scat_dispersion_real
_atom_type_scat_dispersion_imag
_atom_type_scat_source
C C 0.0033 0.0016 'International Tables Vol C Tables 4.2.6.8 and 6.1.1.4'
H H 0.0000 0.0000 'International Tables Vol C Tables 4.2.6.8 and 6.1.1.4'
O O 0.0106 0.0060 'International Tables Vol C Tables 4.2.6.8 and 6.1.1.4'
P P 0.1023 0.0942 'International Tables Vol C Tables 4.2.6.8 and 6.1.1.4'
Fe Fe 0.3463 0.8444 'International Tables Vol C Tables 4.2.6.8 and 6.1.1.4'
W W -0.8490 6.8722 'International Tables Vol C Tables 4.2.6.8 and 6.1.1.4'

loop_
_diffrn_orient_matrix_type
_diffrn_orient_matrix_UB_11
_diffrn_orient_matrix_UB_12
_diffrn_orient_matrix_UB_13
_diffrn_orient_matrix_UB_21
_diffrn_orient_matrix_UB_22
_diffrn_orient_matrix_UB_23
_diffrn_orient_matrix_UB_31
_diffrn_orient_matrix_UB_32
_diffrn_orient_matrix_UB_33
'Bruker .p4p convention for domain 1' 5.5165244e-03 7.6753549e-02 8.8792173e-03 5.7910126e-02 -5.0108042e-03 4.0431726e-03 -1.6680025e-02 7.9877889e-03 -8.2782835e-02
'Bruker .p4p convention for domain 2' -5.5206465e-03 -7.6752082e-02 3.8767140e-03 -5.7906847e-02 5.0110081e-03 -4.8592780e-02 1.6690029e-02 -8.0017475e-03 -6.7615822e-02

loop_
_geom_angle_atom_site_label_1
_geom_angle_atom_site_label_2
_geom_angle_atom_site_label_3
_geom_angle
C27 W1 C29 90.15(19)
C27 W1 C26 89.93(18)
C29 W1 C26 178.20(18)
C27 W1 C28 90.83(18)
C29 W1 C28 88.00(18)
C26 W1 C28 90.20(17)
C27 W1 C25 88.53(19)
C29 W1 C25 92.22(17)
C26 W1 C25 89.58(18)
C28 W1 C25 179.32(19)
C27 W1 P1 178.25(13)
C29 W1 P1 88.12(13)
C26 W1 P1 91.81(12)
C28 W1 P1 89.31(12)
C25 W1 P1 91.33(14)
C6 Fe1 C3 154.23(16)
C6 Fe1 C2 119.04(17)
C3 Fe1 C2 41.05(17)
C6 Fe1 C7 41.02(16)
C3 Fe1 C7 119.29(17)
C2 Fe1 C7 106.44(18)
C6 Fe1 C1 106.70(17)
C3 Fe1 C1 68.77(18)
C2 Fe1 C1 40.5(2)
C7 Fe1 C1 124.54(17)
C6 Fe1 C4 163.50(17)
C3 Fe1 C4 40.62(17)
C2 Fe1 C4 68.69(17)
C7 Fe1 C4 154.51(18)
C1 Fe1 C4 68.94(18)
C6 Fe1 C8 68.98(17)
C3 Fe1 C8 107.16(17)
C2 Fe1 C8 125.19(18)
C7 Fe1 C8 41.03(17)
C1 Fe1 C8 162.17(18)
C4 Fe1 C8 120.04(18)
C6 Fe1 C10 41.03(15)
C3 Fe1 C10 163.32(16)
C2 Fe1 C10 154.44(17)
C7 Fe1 C10 69.00(16)
C1 Fe1 C10 120.07(17)
C4 Fe1 C10 126.23(16)
C8 Fe1 C10 68.78(15)
C6 Fe1 C5 125.75(17)
C3 Fe1 C5 68.35(18)
C2 Fe1 C5 68.27(19)
C7 Fe1 C5 162.64(18)
C1 Fe1 C5 40.86(18)
C4 Fe1 C5 40.78(18)
C8 Fe1 C5 155.43(18)
C10 Fe1 C5 108.21(17)
C6 Fe1 C9 68.92(16)
C3 Fe1 C9 125.66(17)
C2 Fe1 C9 162.82(18)
C7 Fe1 C9 68.77(17)
C1 Fe1 C9 155.67(18)
C4 Fe1 C9 108.11(17)
C8 Fe1 C9 40.58(15)
C10 Fe1 C9 40.94(15)
C5 Fe1 C9 121.10(17)
C16 Fe2 C15 40.8(3)
C16 Fe2 C14 68.4(2)
C15 Fe2 C14 40.5(3)
C16 Fe2 C19 161.2(3)
C15 Fe2 C19 124.1(2)
C14 Fe2 C19 107.1(2)
C16 Fe2 C13 68.2(2)
C15 Fe2 C13 68.2(2)
C14 Fe2 C13 40.7(3)
C19 Fe2 C13 121.1(2)
C16 Fe2 C18 156.7(3)
C15 Fe2 C18 160.9(2)
C14 Fe2 C18 124.3(2)
C19 Fe2 C18 40.80(18)
C13 Fe2 C18 107.6(2)
C16 Fe2 C17 40.2(3)
C15 Fe2 C17 68.4(2)
C14 Fe2 C17 68.9(2)
C19 Fe2 C17 157.1(2)
C13 Fe2 C17 41.2(3)
C18 Fe2 C17 121.5(2)
C16 Fe2 C21 107.8(2)
C15 Fe2 C21 121.3(2)
C14 Fe2 C21 156.3(2)
C19 Fe2 C21 68.47(17)
C13 Fe2 C21 161.7(3)
C18 Fe2 C21 68.56(17)
C17 Fe2 C21 124.3(2)
C16 Fe2 C22 121.4(2)
C15 Fe2 C22 156.9(2)
C14 Fe2 C22 161.3(3)
C19 Fe2 C22 68.70(17)
C13 Fe2 C22 124.6(2)
C18 Fe2 C22 40.78(17)
C17 Fe2 C22 107.4(2)
C21 Fe2 C22 40.89(17)
C16 Fe2 C20 124.5(2)
C15 Fe2 C20 107.1(2)
C14 Fe2 C20 120.5(2)
C19 Fe2 C20 40.77(16)
C13 Fe2 C20 156.2(3)
C18 Fe2 C20 68.80(17)
C17 Fe2 C20 160.9(2)
C21 Fe2 C20 40.86(17)
C22 Fe2 C20 68.99(17)
C24 P1 C12 104.57(19)
C24 P1 W1 116.43(14)
C12 P1 W1 118.99(14)
C24 P1 H1P 105.2
C12 P1 H1P 105.2
W1 P1 H1P 105.2
C2 C1 C5 107.7(4)
C2 C1 Fe1 69.6(3)
C5 C1 Fe1 69.8(2)
C2 C1 H1 126.2
C5 C1 H1 126.2
Fe1 C1 H1 125.9
C1 C2 C3 108.3(4)
C1 C2 Fe1 69.9(3)
C3 C2 Fe1 69.5(2)
C1 C2 H2 125.8
C3 C2 H2 125.8
Fe1 C2 H2 126.4
C4 C3 C2 108.0(4)
C4 C3 Fe1 69.9(2)
C2 C3 Fe1 69.5(2)
C4 C3 H3 126.0
C2 C3 H3 126.0
Fe1 C3 H3 126.2
C3 C4 C5 107.8(4)
C3 C4 Fe1 69.5(2)
C5 C4 Fe1 69.9(2)
C3 C4 H4 126.1
C5 C4 H4 126.1
Fe1 C4 H4 126.1
C4 C5 C1 108.2(4)
C4 C5 Fe1 69.4(2)
C1 C5 Fe1 69.3(2)
C4 C5 H5 125.9
C1 C5 H5 125.9
Fe1 C5 H5 127.0
C7 C6 C10 108.2(3)
C7 C6 Fe1 69.8(2)
C10 C6 Fe1 69.9(2)
C7 C6 H6 125.9
C10 C6 H6 125.9
Fe1 C6 H6 126.0
C6 C7 C8 107.8(3)
C6 C7 Fe1 69.2(2)
C8 C7 Fe1 69.7(2)
C6 C7 H7 126.1
C8 C7 H7 126.1
Fe1 C7 H7 126.6
C9 C8 C7 108.2(4)
C9 C8 Fe1 69.8(2)
C7 C8 Fe1 69.3(2)
C9 C8 H8 125.9
C7 C8 H8 125.9
Fe1 C8 H8 126.5
C8 C9 C10 108.3(3)
C8 C9 Fe1 69.6(2)
C10 C9 Fe1 69.4(2)
C8 C9 H9 125.9
C10 C9 H9 125.9
Fe1 C9 H9 126.7
C6 C10 C9 107.6(3)
C6 C10 C11 124.7(3)
C9 C10 C11 127.7(3)
C6 C10 Fe1 69.0(2)
C9 C10 Fe1 69.6(2)
C11 C10 Fe1 128.3(3)
C10 C11 C12 112.8(3)
C10 C11 H11A 109.0
C12 C11 H11A 109.0
C10 C11 H11B 109.0
C12 C11 H11B 109.0
H11A C11 H11B 107.8
C11 C12 P1 113.6(3)
C11 C12 H12A 108.8
P1 C12 H12A 108.8
C11 C12 H12B 108.8
P1 C12 H12B 108.8
H12A C12 H12B 107.7
C14 C13 C17 108.0(5)
C14 C13 Fe2 69.5(3)
C17 C13 Fe2 69.6(3)
C14 C13 H13 126.0
C17 C13 H13 126.0
Fe2 C13 H13 126.5
C15 C14 C13 107.8(6)
C15 C14 Fe2 69.7(3)
C13 C14 Fe2 69.8(3)
C15 C14 H14 126.1
C13 C14 H14 126.1
Fe2 C14 H14 126.0
C14 C15 C16 108.1(6)
C14 C15 Fe2 69.8(3)
C16 C15 Fe2 69.5(3)
C14 C15 H15 125.9
C16 C15 H15 125.9
Fe2 C15 H15 126.3
C17 C16 C15 108.9(5)
C17 C16 Fe2 70.4(3)
C15 C16 Fe2 69.7(3)
C17 C16 H16 125.5
C15 C16 H16 125.5
Fe2 C16 H16 126.0
C16 C17 C13 107.2(5)
C16 C17 Fe2 69.5(3)
C13 C17 Fe2 69.3(3)
C16 C17 H17 126.4
C13 C17 H17 126.4
Fe2 C17 H17 126.4
C19 C18 C22 108.2(3)
C19 C18 Fe2 69.5(2)
C22 C18 Fe2 69.9(2)
C19 C18 H18 125.9
C22 C18 H18 125.9
Fe2 C18 H18 126.3
C18 C19 C20 108.6(4)
C18 C19 Fe2 69.7(2)
C20 C19 Fe2 70.0(2)
C18 C19 H19 125.7
C20 C19 H19 125.7
Fe2 C19 H19 126.1
C19 C20 C21 107.2(4)
C19 C20 Fe2 69.2(2)
C21 C20 Fe2 69.4(2)
C19 C20 H20 126.4
C21 C20 H20 126.4
Fe2 C20 H20 126.6
C20 C21 C22 108.5(4)
C20 C21 Fe2 69.7(2)
C22 C21 Fe2 69.7(2)
C20 C21 H21 125.7
C22 C21 H21 125.7
Fe2 C21 H21 126.4
C18 C22 C21 107.4(4)
C18 C22 C23 127.6(4)
C21 C22 C23 124.9(4)
C18 C22 Fe2 69.3(2)
C21 C22 Fe2 69.4(2)
C23 C22 Fe2 126.5(3)
C22 C23 C24 113.6(3)
C22 C23 H23A 108.8
C24 C23 H23A 108.8
C22 C23 H23B 108.8
C24 C23 H23B 108.8
H23A C23 H23B 107.7
C23 C24 P1 117.3(3)
C23 C24 H24A 108.0
P1 C24 H24A 108.0
C23 C24 H24B 108.0
P1 C24 H24B 108.0
H24A C24 H24B 107.2
O1 C25 W1 178.2(5)
O2 C26 W1 179.0(4)
O3 C27 W1 179.3(5)
O4 C28 W1 179.2(4)
O5 C29 W1 177.9(4)

loop_
_geom_bond_atom_site_label_1
_geom_bond_atom_site_label_2
_geom_bond_distance
W1 C27 1.998(4)
W1 C29 2.041(5)
W1 C26 2.046(4)
W1 C28 2.051(4)
W1 C25 2.051(5)
W1 P1 2.5135(10)
Fe1 C6 2.036(4)
Fe1 C3 2.040(4)
Fe1 C2 2.041(4)
Fe1 C7 2.043(4)
Fe1 C1 2.044(4)
Fe1 C4 2.045(4)
Fe1 C8 2.048(4)
Fe1 C10 2.048(4)
Fe1 C5 2.051(4)
Fe1 C9 2.051(4)
Fe2 C16 2.032(5)
Fe2 C15 2.034(5)
Fe2 C14 2.037(5)
Fe2 C19 2.040(4)
Fe2 C13 2.040(5)
Fe2 C18 2.043(4)
Fe2 C17 2.044(5)
Fe2 C21 2.047(4)
Fe2 C22 2.051(4)
Fe2 C20 2.051(4)
P1 C24 1.832(4)
P1 C12 1.832(4)
P1 H1P 1.0000
C1 C2 1.415(7)
C1 C5 1.429(6)
C1 H1 0.9500
C2 C3 1.431(6)
C2 H2 0.9500
C3 C4 1.418(6)
C3 H3 0.9500
C4 C5 1.427(6)
C4 H4 0.9500
C5 H5 0.9500
C6 C7 1.429(6)
C6 C10 1.432(5)
C6 H6 0.9500
C7 C8 1.434(6)
C7 H7 0.9500
C8 C9 1.422(6)
C8 H8 0.9500
C9 C10 1.434(5)
C9 H9 0.9500
C10 C11 1.508(5)
C11 C12 1.526(5)
C11 H11A 0.9900
C11 H11B 0.9900
C12 H12A 0.9900
C12 H12B 0.9900
C13 C14 1.418(9)
C13 C17 1.437(9)
C13 H13 0.9500
C14 C15 1.409(10)
C14 H14 0.9500
C15 C16 1.417(9)
C15 H15 0.9500
C16 C17 1.400(9)
C16 H16 0.9500
C17 H17 0.9500
C18 C19 1.423(6)
C18 C22 1.426(6)
C18 H18 0.9500
C19 C20 1.425(6)
C19 H19 0.9500
C20 C21 1.431(6)
C20 H20 0.9500
C21 C22 1.431(6)
C21 H21 0.9500
C22 C23 1.515(6)
C23 C24 1.556(6)
C23 H23A 0.9900
C23 H23B 0.9900
C24 H24A 0.9900
C24 H24B 0.9900
O1 C25 1.132(6)
O2 C26 1.141(5)
O3 C27 1.156(5)
O4 C28 1.132(5)
O5 C29 1.140(6)

loop_
_geom_torsion_atom_site_label_1
_geom_torsion_atom_site_label_2
_geom_torsion_atom_site_label_3
_geom_torsion_atom_site_label_4
_geom_torsion
C5 C1 C2 C3 0.7(5)
Fe1 C1 C2 C3 -59.0(3)
C5 C1 C2 Fe1 59.7(3)
C1 C2 C3 C4 -0.2(5)
Fe1 C2 C3 C4 -59.5(3)
C1 C2 C3 Fe1 59.2(3)
C2 C3 C4 C5 -0.4(5)
Fe1 C3 C4 C5 -59.6(3)
C2 C3 C4 Fe1 59.2(3)
C3 C4 C5 C1 0.8(5)
Fe1 C4 C5 C1 -58.6(3)
C3 C4 C5 Fe1 59.4(3)
C2 C1 C5 C4 -1.0(5)
Fe1 C1 C5 C4 58.6(3)
C2 C1 C5 Fe1 -59.6(3)
C10 C6 C7 C8 -0.4(5)
Fe1 C6 C7 C8 59.2(3)
C10 C6 C7 Fe1 -59.6(3)
C6 C7 C8 C9 0.3(5)
Fe1 C7 C8 C9 59.2(3)
C6 C7 C8 Fe1 -58.9(3)
C7 C8 C9 C10 -0.1(5)
Fe1 C8 C9 C10 58.8(3)
C7 C8 C9 Fe1 -58.9(3)
C7 C6 C10 C9 0.3(4)
Fe1 C6 C10 C9 -59.1(3)
C7 C6 C10 C11 -177.7(4)
Fe1 C6 C10 C11 122.8(4)
C7 C6 C10 Fe1 59.5(3)
C8 C9 C10 C6 -0.2(4)
Fe1 C9 C10 C6 58.8(3)
C8 C9 C10 C11 177.8(4)
Fe1 C9 C10 C11 -123.3(4)
C8 C9 C10 Fe1 -58.9(3)
C6 C10 C11 C12 -155.0(4)
C9 C10 C11 C12 27.4(6)
Fe1 C10 C11 C12 -65.5(5)
C10 C11 C12 P1 179.6(3)
C24 P1 C12 C11 -179.0(3)
W1 P1 C12 C11 -46.9(4)
C17 C13 C14 C15 -0.4(5)
Fe2 C13 C14 C15 -59.5(3)
C17 C13 C14 Fe2 59.1(3)
C13 C14 C15 C16 0.4(6)
Fe2 C14 C15 C16 -59.2(4)
C13 C14 C15 Fe2 59.6(3)
C14 C15 C16 C17 -0.2(6)
Fe2 C15 C16 C17 -59.6(4)
C14 C15 C16 Fe2 59.4(4)
C15 C16 C17 C13 0.0(6)
Fe2 C16 C17 C13 -59.2(4)
C15 C16 C17 Fe2 59.2(4)
C14 C13 C17 C16 0.2(6)
Fe2 C13 C17 C16 59.3(4)
C14 C13 C17 Fe2 -59.1(3)
C22 C18 C19 C20 0.1(5)
Fe2 C18 C19 C20 59.5(3)
C22 C18 C19 Fe2 -59.4(3)
C18 C19 C20 C21 -0.1(5)
Fe2 C19 C20 C21 59.2(3)
C18 C19 C20 Fe2 -59.3(3)
C19 C20 C21 C22 0.0(5)
Fe2 C20 C21 C22 59.1(3)
C19 C20 C21 Fe2 -59.1(3)
C19 C18 C22 C21 0.0(4)
Fe2 C18 C22 C21 -59.2(3)
C19 C18 C22 C23 179.9(4)
Fe2 C18 C22 C23 120.7(4)
C19 C18 C22 Fe2 59.1(3)
C20 C21 C22 C18 0.0(4)
Fe2 C21 C22 C18 59.1(3)
C20 C21 C22 C23 -179.9(4)
Fe2 C21 C22 C23 -120.8(4)
C20 C21 C22 Fe2 -59.1(3)
C18 C22 C23 C24 47.8(6)
C21 C22 C23 C24 -132.4(4)
Fe2 C22 C23 C24 138.6(3)
C22 C23 C24 P1 78.6(4)
C12 P1 C24 C23 -51.2(4)
W1 P1 C24 C23 175.3(3)
